data_7232711
loop_
_publ_author_name
'Nohara, Isaak'
'Prescimone, Alessandro'
'H\"aussinger, Daniel'
'Housecroft, Catherine E.'
'Constable, Edwin C.'

_publ_section_title
;
 [Cu(POP)(N^S)][PF6] and [Cu(xantphos)(N^S)][PF6] compounds with
 2-(thiophen-2-yl)pyridines
;
_journal_issue 24
_journal_name_full 'RSC Advances'
_journal_page_first 13646
_journal_paper_doi 10.1039/C9RA02617G
_journal_volume 9
_journal_year 2019
_chemical_compound_source 'Isaak Nohara'
_chemical_formula_moiety 'C43 H38 Cu N2 O P2, F6 P, C2 H5 O0.5'
_chemical_formula_sum 'C45 H43 Cu F6 N2 O1.5 P3'
_chemical_formula_weight 906.26
_space_group_crystal_system triclinic
_space_group_IT_number 2
_space_group_name_Hall '-P 1'
_space_group_name_H-M_alt 'P -1'
_symmetry_space_group_name_Hall '-P 1'
_symmetry_space_group_name_H-M 'P -1'
_atom_sites_solution_hydrogens geom
_atom_sites_solution_primary dual
_audit_creation_date 2019-01-24
_audit_creation_method
;
Olex2 1.2
(compiled May 18 2018 14:05:52 for OlexSys, GUI svn.r5506)
;
_audit_update_record
;
2019-03-05 deposited with the CCDC.    2019-04-24 downloaded from the CCDC.
;
_cell_angle_alpha 110.080(5)
_cell_angle_beta 99.380(5)
_cell_angle_gamma 102.758(5)
_cell_formula_units_Z 2
_cell_length_a 9.7193(10)
_cell_length_b 14.8522(17)
_cell_length_c 17.864(2)
_cell_measurement_reflns_used 9931
_cell_measurement_temperature 130.0
_cell_measurement_theta_max 70.11
_cell_measurement_theta_min 3.32
_cell_volume 2280.5(5)
_computing_cell_refinement 'SAINT v8.34A (Bruker, 2013)'
_computing_data_collection 'Apex2 (Bruker AXS, 2006)'
_computing_data_reduction 'SAINT v8.34A (Bruker, 2013)'
_computing_molecular_graphics 'Olex2 (Dolomanov et al., 2009)'
_computing_publication_material 'Olex2 (Dolomanov et al., 2009)'
_computing_structure_refinement 'ShelXL (Sheldrick, 2015)'
_computing_structure_solution 'ShelXT (Sheldrick, 2015)'
_diffrn_ambient_temperature 130.0
_diffrn_measured_fraction_theta_full 0.968
_diffrn_measured_fraction_theta_max 0.934
_diffrn_measurement_device Area
_diffrn_measurement_device_type 'Bruker APEX-II CCD'
_diffrn_measurement_method '\f and \w scans'
_diffrn_radiation_monochromator graphite
_diffrn_radiation_probe x-ray
_diffrn_radiation_type CuK\a
_diffrn_radiation_wavelength 1.54178
_diffrn_reflns_av_R_equivalents 0.0412
_diffrn_reflns_av_unetI/netI 0.0381
_diffrn_reflns_Laue_measured_fraction_full 0.968
_diffrn_reflns_Laue_measured_fraction_max 0.934
_diffrn_reflns_limit_h_max 11
_diffrn_reflns_limit_h_min -11
_diffrn_reflns_limit_k_max 17
_diffrn_reflns_limit_k_min -15
_diffrn_reflns_limit_l_max 21
_diffrn_reflns_limit_l_min -21
_diffrn_reflns_number 25739
_diffrn_reflns_point_group_measured_fraction_full 0.968
_diffrn_reflns_point_group_measured_fraction_max 0.934
_diffrn_reflns_theta_full 67.679
_diffrn_reflns_theta_max 70.289
_diffrn_reflns_theta_min 2.728
_diffrn_standards_number 0
_exptl_absorpt_coefficient_mu 2.190
_exptl_absorpt_correction_T_max 0.7533
_exptl_absorpt_correction_T_min 0.6247
_exptl_absorpt_correction_type multi-scan
_exptl_absorpt_process_details
;
SADABS-2012/1 (Bruker,2012) was used for absorption correction.
wR2(int) was 0.0865 before and 0.0569 after correction.
The Ratio of minimum to maximum transmission is 0.8293.
The \l/2 correction factor is 0.0015.
;
_exptl_crystal_colour 'clear colourless'
_exptl_crystal_colour_lustre clear
_exptl_crystal_colour_primary colourless
_exptl_crystal_density_diffrn 1.320
_exptl_crystal_description plate
_exptl_crystal_F_000 934
_exptl_crystal_size_max 0.22
_exptl_crystal_size_mid 0.18
_exptl_crystal_size_min 0.07
_refine_diff_density_max 2.511
_refine_diff_density_min -0.436
_refine_diff_density_rms 0.146
_refine_ls_extinction_method none
_refine_ls_goodness_of_fit_ref 1.114
_refine_ls_hydrogen_treatment constr
_refine_ls_matrix_type full
_refine_ls_number_parameters 554
_refine_ls_number_reflns 8116
_refine_ls_number_restraints 1
_refine_ls_restrained_S_all 1.114
_refine_ls_R_factor_all 0.0839
_refine_ls_R_factor_gt 0.0789
_refine_ls_shift/su_max 0.000
_refine_ls_shift/su_mean 0.000
_refine_ls_structure_factor_coef Fsqd
_refine_ls_weighting_details 'w=1/[\s^2^(Fo^2^)+(0.1151P)^2^+6.2950P] where P=(Fo^2^+2Fc^2^)/3'
_refine_ls_weighting_scheme calc
_refine_ls_wR_factor_gt 0.2135
_refine_ls_wR_factor_ref 0.2179
_reflns_Friedel_coverage 0.000
_reflns_number_gt 7338
_reflns_number_total 8116
_reflns_threshold_expression 'I > 2\s(I)'
_cod_data_source_file c9ra02617g2.cif
_cod_data_source_block isn109_130k_0m
_cod_original_cell_volume 2280.5(4)
_cod_original_formula_sum 'C45 H43 Cu F6 N2 O1.50 P3'
_cod_database_code 7232711
_shelx_shelxl_version_number 2014/7
_shelx_space_group_comment
;
The symmetry employed for this shelxl refinement is uniquely defined
by the following loop, which should always be used as a source of
symmetry information in preference to the above space-group names.
They are only intended as comments.
;
_shelx_estimated_absorpt_t_max 0.862
_shelx_estimated_absorpt_t_min 0.645
_olex2_refinement_description
;
1. Fixed Uiso
 At 1.2 times of:
  All C(H) groups, All C(H,H) groups, All C(H,H,H,H) groups
 At 1.5 times of:
  All C(H,H,H) groups
2. Restrained distances
 C46-C47 \\sim C46-C48
 with sigma of 0.02
3. Uiso/Uaniso restraints and constraints
Uanis(C46) = Uanis(C48) = Uanis(C47)
4. Others
 Fixed Sof: O2(0.5) C46(0.5) H46A(0.25) H46B(0.25) H46C(0.25) H46D(0.25)
 C45(0.5) H45A(0.5) H45B(0.5) H45C(0.5) C44(0.5) H44A(0.5) H44B(0.5) C47(0.25)
 H47A(0.25) H47B(0.25) H47C(0.25) C48(0.25) H48A(0.25) H48B(0.25) H48C(0.25)
5.a Secondary CH2 refined with riding coordinates:
 C46(H46A,H46B), C46(H46C,H46D), C44(H44A,H44B)
5.b Aromatic/amide H refined with riding coordinates:
 C25(H25), C24(H24), C39(H39), C29(H29), C30(H30), C14(H14), C38(H38),
 C23(H23), C36(H36), C35(H35), C33(H33), C9(H9), C12(H12), C37(H37), C8(H8),
 C15(H15), C16(H16), C6(H6), C31(H31), C11(H11), C10(H10), C32(H32), C5(H5),
 C2(H2), C3(H3), C4(H4)
5.c Idealised Me refined as rotating group:
 C43(H43A,H43B,H43C), C20(H20A,H20B,H20C), C21(H21A,H21B,H21C), C41(H41A,H41B,
 H41C), C45(H45A,H45B,H45C), C47(H47A,H47B,H47C), C48(H48A,H48B,H48C)
;
_olex2_submission_special_instructions 'No special instructions were received'

loop_
_space_group_symop_operation_xyz
'x, y, z'
'-x, -y, -z'

loop_
_atom_site_label
_atom_site_type_symbol
_atom_site_fract_x
_atom_site_fract_y
_atom_site_fract_z
_atom_site_U_iso_or_equiv
_atom_site_adp_type
_atom_site_occupancy
_atom_site_site_symmetry_order
_atom_site_calc_flag
_atom_site_refinement_flags_posn
_atom_site_refinement_flags_occupancy
_atom_site_disorder_assembly
_atom_site_disorder_group
Cu1 Cu 0.35485(6) 0.35477(4) 0.65334(4) 0.0250(2) Uani 1 1 d . . . .
P2 P 0.42656(10) 0.21732(7) 0.59751(6) 0.0222(2) Uani 1 1 d . . . .
P1 P 0.41359(11) 0.41961(8) 0.79328(7) 0.0267(3) Uani 1 1 d . . . .
P3 P 0.91162(14) 0.63017(10) 0.65245(9) 0.0413(3) Uani 1 1 d . . . .
O1 O 0.3709(3) 0.2058(2) 0.74615(17) 0.0256(6) Uani 1 1 d . . . .
F1 F 0.9468(4) 0.7302(3) 0.6355(3) 0.0619(10) Uani 1 1 d . . . .
F2 F 0.9611(4) 0.6942(3) 0.7489(2) 0.0690(10) Uani 1 1 d . . . .
N2 N 0.1414(4) 0.3270(3) 0.5979(2) 0.0300(8) Uani 1 1 d . . . .
F6 F 1.0731(4) 0.6265(4) 0.6518(2) 0.0722(11) Uani 1 1 d . . . .
F5 F 0.8643(5) 0.5671(3) 0.5554(2) 0.0786(13) Uani 1 1 d . . . .
F3 F 0.7509(4) 0.6363(4) 0.6538(3) 0.0878(15) Uani 1 1 d . . . .
N1 N 0.4227(4) 0.4684(3) 0.6179(3) 0.0400(10) Uani 1 1 d . . . .
F4 F 0.8776(7) 0.5309(3) 0.6691(3) 0.0955(17) Uani 1 1 d . . . .
C26 C 0.3070(4) 0.1075(3) 0.6037(3) 0.0243(8) Uani 1 1 d . . . .
C25 C 0.2244(4) 0.0196(3) 0.5357(3) 0.0274(9) Uani 1 1 d . . . .
H25 H 0.2348 0.0108 0.4830 0.033 Uiso 1 1 calc R . . .
C42 C 0.0357(5) 0.3287(3) 0.5612(3) 0.0303(9) Uani 1 1 d . . . .
C27 C 0.2892(4) 0.1156(3) 0.6812(3) 0.0250(8) Uani 1 1 d . . . .
C24 C 0.1259(5) -0.0550(3) 0.5479(3) 0.0316(9) Uani 1 1 d . . . .
H24 H 0.0673 -0.1122 0.5026 0.038 Uiso 1 1 calc R . . .
C39 C 0.5328(5) 0.1394(3) 0.4568(3) 0.0298(9) Uani 1 1 d . . . .
H39 H 0.6102 0.1349 0.4921 0.036 Uiso 1 1 calc R . . .
C29 C 0.7213(4) 0.3118(3) 0.6710(3) 0.0270(8) Uani 1 1 d . . . .
H29 H 0.7000 0.3672 0.6647 0.032 Uiso 1 1 calc R . . .
C30 C 0.8643(5) 0.3184(3) 0.7050(3) 0.0323(10) Uani 1 1 d . . . .
H30 H 0.9383 0.3785 0.7218 0.039 Uiso 1 1 calc R . . .
C7 C 0.6092(4) 0.4442(3) 0.8374(3) 0.0290(9) Uani 1 1 d . . . .
C22 C 0.1975(4) 0.0414(3) 0.6958(3) 0.0274(9) Uani 1 1 d . . . .
C28 C 0.6093(4) 0.2221(3) 0.6464(3) 0.0250(8) Uani 1 1 d . . . .
C18 C 0.3000(4) 0.2393(3) 0.8070(3) 0.0273(9) Uani 1 1 d . . . .
C34 C 0.4231(4) 0.1746(3) 0.4878(3) 0.0240(8) Uani 1 1 d . . . .
C14 C 0.2489(5) 0.3767(4) 0.9023(3) 0.0348(10) Uani 1 1 d . . . .
H14 H 0.2585 0.4449 0.9264 0.042 Uiso 1 1 calc R . . .
C38 C 0.5267(5) 0.1113(4) 0.3739(3) 0.0369(10) Uani 1 1 d . . . .
H38 H 0.6003 0.0882 0.3539 0.044 Uiso 1 1 calc R . . .
C17 C 0.2131(4) 0.1699(4) 0.8295(3) 0.0309(9) Uani 1 1 d . . . .
C23 C 0.1143(4) -0.0449(3) 0.6266(3) 0.0305(9) Uani 1 1 d . . . .
H23 H 0.0503 -0.0964 0.6335 0.037 Uiso 1 1 calc R . . .
C36 C 0.3042(5) 0.1538(3) 0.3510(3) 0.0338(10) Uani 1 1 d . . . .
H36 H 0.2276 0.1589 0.3155 0.041 Uiso 1 1 calc R . . .
C35 C 0.3102(4) 0.1828(3) 0.4343(3) 0.0281(9) Uani 1 1 d . . . .
H35 H 0.2381 0.2079 0.4544 0.034 Uiso 1 1 calc R . . .
C19 C 0.2006(5) 0.0591(3) 0.7852(3) 0.0320(9) Uani 1 1 d . . . .
C13 C 0.3191(4) 0.3425(3) 0.8409(3) 0.0293(9) Uani 1 1 d . . . .
C33 C 0.6429(5) 0.1400(4) 0.6566(3) 0.0338(10) Uani 1 1 d . . . .
H33 H 0.5691 0.0801 0.6408 0.041 Uiso 1 1 calc R . . .
C9 C 0.8554(5) 0.5376(4) 0.8538(3) 0.0376(11) Uani 1 1 d . . . .
H9 H 0.9203 0.5872 0.8455 0.045 Uiso 1 1 calc R . . .
C12 C 0.6618(5) 0.3904(3) 0.8796(3) 0.0318(9) Uani 1 1 d . . . .
H12 H 0.5970 0.3416 0.8889 0.038 Uiso 1 1 calc R . . .
C37 C 0.4123(6) 0.1172(4) 0.3201(3) 0.0393(11) Uani 1 1 d . . . .
H37 H 0.4077 0.0969 0.2641 0.047 Uiso 1 1 calc R . . .
C8 C 0.7065(5) 0.5175(3) 0.8244(3) 0.0335(10) Uani 1 1 d . . . .
H8 H 0.6715 0.5533 0.7960 0.040 Uiso 1 1 calc R . . .
C1 C 0.3878(5) 0.5416(3) 0.8441(3) 0.0326(10) Uani 1 1 d . . . .
C15 C 0.1646(5) 0.3100(4) 0.9279(3) 0.0403(11) Uani 1 1 d . . . .
H15 H 0.1206 0.3341 0.9700 0.048 Uiso 1 1 calc R . . .
C16 C 0.1457(5) 0.2079(4) 0.8911(3) 0.0373(11) Uani 1 1 d . . . .
H16 H 0.0870 0.1641 0.9079 0.045 Uiso 1 1 calc R . . .
C6 C 0.4691(5) 0.6066(4) 0.9244(3) 0.0375(11) Uani 1 1 d . . . .
H6 H 0.5359 0.5868 0.9540 0.045 Uiso 1 1 calc R . . .
C31 C 0.8970(5) 0.2358(4) 0.7139(3) 0.0374(11) Uani 1 1 d . . . .
H31 H 0.9929 0.2399 0.7358 0.045 Uiso 1 1 calc R . . .
C11 C 0.8123(5) 0.4100(4) 0.9080(3) 0.0383(11) Uani 1 1 d . . . .
H11 H 0.8478 0.3733 0.9352 0.046 Uiso 1 1 calc R . . .
C40 C 0.4235(5) 0.5301(4) 0.5945(4) 0.0486(14) Uani 1 1 d . . . .
C43 C -0.1008(5) 0.3310(4) 0.5150(3) 0.0397(11) Uani 1 1 d . . . .
H43A H -0.1257 0.2823 0.4593 0.060 Uiso 1 1 calc GR . . .
H43B H -0.0893 0.3967 0.5146 0.060 Uiso 1 1 calc GR . . .
H43C H -0.1772 0.3156 0.5406 0.060 Uiso 1 1 calc GR . . .
C20 C 0.3394(6) 0.0392(4) 0.8240(3) 0.0433(12) Uani 1 1 d . . . .
H20A H 0.3334 -0.0301 0.7962 0.065 Uiso 1 1 calc GR . . .
H20B H 0.3466 0.0542 0.8814 0.065 Uiso 1 1 calc GR . . .
H20C H 0.4241 0.0811 0.8182 0.065 Uiso 1 1 calc GR . . .
C10 C 0.9080(5) 0.4837(4) 0.8957(3) 0.0376(11) Uani 1 1 d . . . .
H10 H 1.0082 0.4975 0.9155 0.045 Uiso 1 1 calc R . . .
C32 C 0.7853(5) 0.1468(4) 0.6899(3) 0.0403(11) Uani 1 1 d . . . .
H32 H 0.8066 0.0915 0.6964 0.048 Uiso 1 1 calc R . . .
C21 C 0.0658(6) -0.0101(4) 0.7929(3) 0.0446(12) Uani 1 1 d . . . .
H21A H -0.0208 0.0010 0.7682 0.067 Uiso 1 1 calc GR . . .
H21B H 0.0716 0.0043 0.8502 0.067 Uiso 1 1 calc GR . . .
H21C H 0.0623 -0.0789 0.7652 0.067 Uiso 1 1 calc GR . . .
C5 C 0.4502(6) 0.7000(4) 0.9600(3) 0.0504(14) Uani 1 1 d . . . .
H5 H 0.5050 0.7434 1.0132 0.060 Uiso 1 1 calc R . . .
C2 C 0.2866(6) 0.5721(4) 0.8018(3) 0.0493(14) Uani 1 1 d . . . .
H2 H 0.2317 0.5297 0.7484 0.059 Uiso 1 1 calc R . . .
C3 C 0.2670(8) 0.6651(5) 0.8387(4) 0.070(2) Uani 1 1 d . . . .
H3 H 0.1975 0.6843 0.8105 0.084 Uiso 1 1 calc R . . .
C4 C 0.3496(8) 0.7289(5) 0.9165(4) 0.069(2) Uani 1 1 d . . . .
H4 H 0.3381 0.7922 0.9403 0.083 Uiso 1 1 calc R . . .
O2 O -0.2182(11) -0.0291(6) 0.9003(5) 0.059(2) Uani 0.5 1 d . P C .
C41 C 0.4234(8) 0.6093(5) 0.5630(6) 0.087(3) Uani 1 1 d . . . .
H41A H 0.3705 0.5796 0.5059 0.130 Uiso 1 1 calc GR . . .
H41B H 0.5222 0.6452 0.5687 0.130 Uiso 1 1 calc GR . . .
H41C H 0.3773 0.6549 0.5940 0.130 Uiso 1 1 calc GR . . .
C46 C -0.2382(16) -0.1049(9) 0.9234(7) 0.056(3) Uani 0.5 1 d D P . .
H46A H -0.3391 -0.1463 0.8992 0.067 Uiso 0.25 1 calc R P A 1
H46B H -0.2221 -0.0788 0.9829 0.067 Uiso 0.25 1 calc R P A 1
H46C H -0.3263 -0.1090 0.9425 0.067 Uiso 0.25 1 calc R P B 2
H46D H -0.1579 -0.0869 0.9711 0.067 Uiso 0.25 1 calc R P B 2
C45 C -0.2443(14) 0.1275(9) 0.9020(10) 0.060(3) Uani 0.5 1 d . P C .
H45A H -0.2855 0.1017 0.8435 0.091 Uiso 0.5 1 calc GR P . .
H45B H -0.1404 0.1557 0.9143 0.091 Uiso 0.5 1 calc GR P . .
H45C H -0.2857 0.1786 0.9294 0.091 Uiso 0.5 1 calc GR P . .
C44 C -0.278(2) 0.0431(13) 0.9318(10) 0.079(5) Uani 0.5 1 d . P . .
H44A H -0.2429 0.0709 0.9915 0.095 Uiso 0.5 1 calc R P C .
H44B H -0.3830 0.0138 0.9175 0.095 Uiso 0.5 1 calc R P . .
C47 C -0.146(3) -0.1667(18) 0.9011(15) 0.056(3) Uani 0.25 1 d D P C 1
H47A H -0.1458 -0.1821 0.8444 0.084 Uiso 0.25 1 calc GR P C 1
H47B H -0.1814 -0.2278 0.9086 0.084 Uiso 0.25 1 calc GR P C 1
H47C H -0.0481 -0.1317 0.9355 0.084 Uiso 0.25 1 calc GR P C 1
C48 C -0.250(4) -0.2025(14) 0.8691(14) 0.056(3) Uani 0.25 1 d D P C 2
H48A H -0.3410 -0.2290 0.8273 0.084 Uiso 0.25 1 calc GR P C 2
H48B H -0.2475 -0.2448 0.8993 0.084 Uiso 0.25 1 calc GR P C 2
H48C H -0.1705 -0.2003 0.8437 0.084 Uiso 0.25 1 calc GR P C 2

loop_
_atom_site_aniso_label
_atom_site_aniso_U_11
_atom_site_aniso_U_22
_atom_site_aniso_U_33
_atom_site_aniso_U_23
_atom_site_aniso_U_13
_atom_site_aniso_U_12
Cu1 0.0200(3) 0.0209(3) 0.0296(3) 0.0066(3) 0.0023(2) 0.0062(2)
P2 0.0162(5) 0.0191(5) 0.0279(5) 0.0068(4) 0.0037(4) 0.0046(4)
P1 0.0193(5) 0.0248(5) 0.0271(5) 0.0024(4) 0.0002(4) 0.0065(4)
P3 0.0366(7) 0.0365(7) 0.0536(8) 0.0252(6) 0.0048(6) 0.0091(5)
O1 0.0177(13) 0.0254(14) 0.0269(14) 0.0048(12) 0.0042(11) 0.0037(11)
F1 0.055(2) 0.0449(18) 0.102(3) 0.043(2) 0.030(2) 0.0175(15)
F2 0.063(2) 0.083(3) 0.057(2) 0.018(2) 0.0140(18) 0.029(2)
N2 0.0229(18) 0.0312(19) 0.0328(19) 0.0093(16) 0.0052(15) 0.0089(14)
F6 0.065(2) 0.112(3) 0.067(2) 0.045(2) 0.0223(19) 0.060(2)
F5 0.090(3) 0.065(2) 0.055(2) 0.0281(19) -0.007(2) -0.015(2)
F3 0.0306(17) 0.112(4) 0.146(4) 0.086(3) 0.021(2) 0.014(2)
N1 0.031(2) 0.030(2) 0.061(3) 0.023(2) 0.0104(19) 0.0072(16)
F4 0.180(5) 0.053(2) 0.085(3) 0.049(2) 0.058(3) 0.042(3)
C26 0.0157(18) 0.0199(18) 0.035(2) 0.0093(17) 0.0029(16) 0.0057(15)
C25 0.0209(19) 0.0214(19) 0.036(2) 0.0067(17) 0.0053(17) 0.0073(16)
C42 0.025(2) 0.029(2) 0.038(2) 0.0131(19) 0.0102(19) 0.0091(17)
C27 0.0168(18) 0.0228(19) 0.033(2) 0.0078(17) 0.0052(16) 0.0081(15)
C24 0.023(2) 0.0184(19) 0.045(3) 0.0077(18) 0.0016(18) 0.0022(16)
C39 0.028(2) 0.025(2) 0.036(2) 0.0095(18) 0.0085(18) 0.0101(17)
C29 0.0201(19) 0.026(2) 0.030(2) 0.0066(17) 0.0063(16) 0.0052(16)
C30 0.019(2) 0.034(2) 0.032(2) 0.0036(19) 0.0058(17) 0.0021(17)
C7 0.0186(19) 0.031(2) 0.029(2) 0.0038(18) 0.0020(16) 0.0081(16)
C22 0.0179(18) 0.027(2) 0.038(2) 0.0126(18) 0.0070(17) 0.0091(16)
C28 0.0220(19) 0.026(2) 0.026(2) 0.0087(16) 0.0054(16) 0.0080(16)
C18 0.0158(18) 0.036(2) 0.025(2) 0.0077(18) 0.0021(15) 0.0075(16)
C34 0.0198(18) 0.0189(18) 0.030(2) 0.0086(16) 0.0046(16) 0.0014(15)
C14 0.023(2) 0.043(3) 0.028(2) 0.0030(19) 0.0011(17) 0.0111(19)
C38 0.034(2) 0.035(2) 0.042(3) 0.012(2) 0.013(2) 0.0132(19)
C17 0.0193(19) 0.040(2) 0.029(2) 0.0139(19) 0.0003(16) 0.0051(17)
C23 0.0210(19) 0.024(2) 0.048(3) 0.0157(19) 0.0108(18) 0.0057(16)
C36 0.026(2) 0.034(2) 0.036(2) 0.016(2) -0.0014(18) 0.0022(18)
C35 0.0217(19) 0.0225(19) 0.035(2) 0.0079(17) 0.0050(17) 0.0034(16)
C19 0.024(2) 0.036(2) 0.036(2) 0.016(2) 0.0067(18) 0.0078(18)
C13 0.0150(18) 0.036(2) 0.029(2) 0.0065(18) 0.0009(16) 0.0057(16)
C33 0.026(2) 0.033(2) 0.044(3) 0.018(2) 0.0058(19) 0.0089(18)
C9 0.026(2) 0.038(3) 0.034(2) 0.001(2) 0.0075(19) 0.0042(19)
C12 0.022(2) 0.035(2) 0.032(2) 0.0088(19) 0.0023(17) 0.0082(18)
C37 0.042(3) 0.037(3) 0.034(2) 0.011(2) 0.012(2) 0.006(2)
C8 0.027(2) 0.031(2) 0.034(2) 0.0039(19) 0.0040(18) 0.0090(18)
C1 0.023(2) 0.028(2) 0.036(2) 0.0010(19) 0.0014(18) 0.0110(17)
C15 0.026(2) 0.059(3) 0.030(2) 0.009(2) 0.0091(19) 0.014(2)
C16 0.025(2) 0.052(3) 0.032(2) 0.016(2) 0.0082(18) 0.008(2)
C6 0.032(2) 0.035(2) 0.034(2) 0.003(2) -0.0010(19) 0.0122(19)
C31 0.021(2) 0.055(3) 0.035(2) 0.015(2) 0.0040(18) 0.016(2)
C11 0.027(2) 0.046(3) 0.037(3) 0.009(2) 0.0016(19) 0.017(2)
C40 0.029(2) 0.032(3) 0.077(4) 0.025(3) -0.004(2) 0.001(2)
C43 0.022(2) 0.052(3) 0.051(3) 0.027(2) 0.006(2) 0.012(2)
C20 0.040(3) 0.052(3) 0.046(3) 0.027(3) 0.008(2) 0.018(2)
C10 0.020(2) 0.046(3) 0.033(2) 0.002(2) 0.0016(18) 0.0113(19)
C32 0.031(2) 0.044(3) 0.050(3) 0.024(2) 0.004(2) 0.015(2)
C21 0.039(3) 0.046(3) 0.049(3) 0.021(2) 0.017(2) 0.005(2)
C5 0.051(3) 0.039(3) 0.039(3) -0.005(2) -0.003(2) 0.015(2)
C2 0.045(3) 0.043(3) 0.042(3) -0.002(2) -0.009(2) 0.023(2)
C3 0.070(4) 0.059(4) 0.064(4) 0.001(3) -0.012(3) 0.043(3)
C4 0.070(4) 0.041(3) 0.072(4) -0.007(3) -0.007(3) 0.036(3)
O2 0.081(6) 0.049(5) 0.062(5) 0.023(4) 0.040(5) 0.034(4)
C41 0.055(4) 0.048(4) 0.148(8) 0.064(5) -0.026(4) -0.007(3)
C46 0.099(8) 0.045(5) 0.046(5) 0.028(4) 0.039(6) 0.030(5)
C45 0.055(7) 0.047(6) 0.094(10) 0.030(7) 0.041(7) 0.026(6)
C44 0.114(13) 0.087(11) 0.063(9) 0.032(8) 0.049(9) 0.055(10)
C47 0.099(8) 0.045(5) 0.046(5) 0.028(4) 0.039(6) 0.030(5)
C48 0.099(8) 0.045(5) 0.046(5) 0.028(4) 0.039(6) 0.030(5)

loop_
_atom_type_symbol
_atom_type_description
_atom_type_scat_dispersion_real
_atom_type_scat_dispersion_imag
_atom_type_scat_source
C C 0.0181 0.0091 'International Tables Vol C Tables 4.2.6.8 and 6.1.1.4'
Cu Cu -1.9646 0.5888 'International Tables Vol C Tables 4.2.6.8 and 6.1.1.4'
F F 0.0727 0.0534 'International Tables Vol C Tables 4.2.6.8 and 6.1.1.4'
N N 0.0311 0.0180 'International Tables Vol C Tables 4.2.6.8 and 6.1.1.4'
O O 0.0492 0.0322 'International Tables Vol C Tables 4.2.6.8 and 6.1.1.4'
P P 0.2955 0.4335 'International Tables Vol C Tables 4.2.6.8 and 6.1.1.4'
H H 0.0000 0.0000 'International Tables Vol C Tables 4.2.6.8 and 6.1.1.4'

loop_
_geom_angle_atom_site_label_1
_geom_angle_atom_site_label_2
_geom_angle_atom_site_label_3
_geom_angle
P2 Cu1 P1 113.73(4)
N2 Cu1 P2 109.72(11)
N2 Cu1 P1 114.98(11)
N1 Cu1 P2 116.10(13)
N1 Cu1 P1 107.63(14)
N1 Cu1 N2 93.16(16)
C26 P2 Cu1 110.58(13)
C26 P2 C34 103.11(19)
C28 P2 Cu1 116.53(14)
C28 P2 C26 103.95(18)
C28 P2 C34 103.11(18)
C34 P2 Cu1 117.86(13)
C7 P1 Cu1 111.62(14)
C13 P1 Cu1 116.30(14)
C13 P1 C7 105.2(2)
C1 P1 Cu1 116.76(16)
C1 P1 C7 102.0(2)
C1 P1 C13 103.4(2)
F2 P3 F1 90.6(2)
F2 P3 F6 91.0(2)
F2 P3 F5 179.0(2)
F2 P3 F3 88.4(3)
F6 P3 F1 89.4(2)
F6 P3 F5 88.3(2)
F6 P3 F3 178.9(3)
F5 P3 F1 88.7(2)
F3 P3 F1 89.6(2)
F3 P3 F5 92.3(3)
F4 P3 F1 179.7(3)
F4 P3 F2 89.5(2)
F4 P3 F6 90.3(3)
F4 P3 F5 91.2(2)
F4 P3 F3 90.7(3)
C18 O1 C27 114.1(3)
C42 N2 Cu1 163.9(4)
C40 N1 Cu1 162.2(4)
C25 C26 P2 124.7(3)
C27 C26 P2 117.2(3)
C27 C26 C25 117.9(4)
C26 C25 H25 120.4
C24 C25 C26 119.2(4)
C24 C25 H25 120.4
N2 C42 C43 179.2(5)
O1 C27 C26 115.3(4)
C22 C27 O1 120.3(4)
C22 C27 C26 124.4(4)
C25 C24 H24 119.5
C23 C24 C25 121.0(4)
C23 C24 H24 119.5
C34 C39 H39 119.8
C38 C39 H39 119.8
C38 C39 C34 120.3(4)
C30 C29 H29 119.9
C30 C29 C28 120.3(4)
C28 C29 H29 119.9
C29 C30 H30 119.9
C31 C30 C29 120.2(4)
C31 C30 H30 119.9
C12 C7 P1 123.0(3)
C8 C7 P1 117.2(3)
C8 C7 C12 119.8(4)
C27 C22 C23 116.6(4)
C27 C22 C19 117.5(4)
C23 C22 C19 125.9(4)
C29 C28 P2 117.6(3)
C33 C28 P2 123.2(3)
C33 C28 C29 119.1(4)
O1 C18 C17 119.5(4)
O1 C18 C13 116.5(4)
C17 C18 C13 124.0(4)
C39 C34 P2 122.9(3)
C35 C34 P2 118.1(3)
C35 C34 C39 118.9(4)
C13 C14 H14 119.7
C15 C14 H14 119.7
C15 C14 C13 120.7(5)
C39 C38 H38 119.6
C39 C38 C37 120.8(4)
C37 C38 H38 119.6
C18 C17 C19 117.7(4)
C16 C17 C18 116.8(4)
C16 C17 C19 125.5(4)
C24 C23 C22 120.9(4)
C24 C23 H23 119.5
C22 C23 H23 119.5
C35 C36 H36 119.8
C35 C36 C37 120.4(4)
C37 C36 H36 119.8
C34 C35 H35 119.8
C36 C35 C34 120.5(4)
C36 C35 H35 119.8
C22 C19 C17 106.8(4)
C22 C19 C20 108.2(4)
C22 C19 C21 112.3(4)
C17 C19 C20 108.6(4)
C17 C19 C21 111.8(4)
C21 C19 C20 109.0(4)
C18 C13 P1 118.0(3)
C14 C13 P1 124.7(4)
C14 C13 C18 116.8(4)
C28 C33 H33 119.8
C32 C33 C28 120.4(4)
C32 C33 H33 119.8
C8 C9 H9 119.9
C8 C9 C10 120.2(5)
C10 C9 H9 119.9
C7 C12 H12 120.2
C7 C12 C11 119.7(4)
C11 C12 H12 120.2
C38 C37 C36 119.0(4)
C38 C37 H37 120.5
C36 C37 H37 120.5
C7 C8 H8 120.0
C9 C8 C7 120.1(5)
C9 C8 H8 120.0
C6 C1 P1 121.7(3)
C2 C1 P1 119.5(4)
C2 C1 C6 118.8(4)
C14 C15 H15 119.8
C16 C15 C14 120.5(4)
C16 C15 H15 119.8
C17 C16 H16 119.5
C15 C16 C17 121.1(5)
C15 C16 H16 119.5
C1 C6 H6 119.9
C5 C6 C1 120.1(5)
C5 C6 H6 119.9
C30 C31 H31 120.3
C30 C31 C32 119.5(4)
C32 C31 H31 120.3
C12 C11 H11 119.9
C10 C11 C12 120.1(5)
C10 C11 H11 119.9
N1 C40 C41 179.2(7)
C42 C43 H43A 109.5
C42 C43 H43B 109.5
C42 C43 H43C 109.5
H43A C43 H43B 109.5
H43A C43 H43C 109.5
H43B C43 H43C 109.5
C19 C20 H20A 109.5
C19 C20 H20B 109.5
C19 C20 H20C 109.5
H20A C20 H20B 109.5
H20A C20 H20C 109.5
H20B C20 H20C 109.5
C9 C10 H10 120.0
C11 C10 C9 120.1(4)
C11 C10 H10 120.0
C33 C32 C31 120.5(5)
C33 C32 H32 119.7
C31 C32 H32 119.7
C19 C21 H21A 109.5
C19 C21 H21B 109.5
C19 C21 H21C 109.5
H21A C21 H21B 109.5
H21A C21 H21C 109.5
H21B C21 H21C 109.5
C6 C5 H5 120.0
C6 C5 C4 119.9(5)
C4 C5 H5 120.0
C1 C2 H2 119.8
C3 C2 C1 120.5(5)
C3 C2 H2 119.8
C2 C3 H3 119.9
C4 C3 C2 120.1(5)
C4 C3 H3 119.9
C5 C4 H4 119.8
C3 C4 C5 120.5(5)
C3 C4 H4 119.8
C46 O2 C44 118.6(10)
C40 C41 H41A 109.5
C40 C41 H41B 109.5
C40 C41 H41C 109.5
H41A C41 H41B 109.5
H41A C41 H41C 109.5
H41B C41 H41C 109.5
O2 C46 H46A 108.6
O2 C46 H46B 108.6
O2 C46 H46C 106.9
O2 C46 H46D 106.9
O2 C46 C47 114.7(13)
O2 C46 C48 121.7(12)
H46A C46 H46B 107.6
H46C C46 H46D 106.7
C47 C46 H46A 108.6
C47 C46 H46B 108.6
C48 C46 H46C 106.9
C48 C46 H46D 106.9
H45A C45 H45B 109.5
H45A C45 H45C 109.5
H45B C45 H45C 109.5
C44 C45 H45A 109.5
C44 C45 H45B 109.5
C44 C45 H45C 109.5
O2 C44 C45 113.8(11)
O2 C44 H44A 108.8
O2 C44 H44B 108.8
C45 C44 H44A 108.8
C45 C44 H44B 108.8
H44A C44 H44B 107.7
C46 C47 H47A 109.5
C46 C47 H47B 109.5
C46 C47 H47C 109.5
H47A C47 H47B 109.5
H47A C47 H47C 109.5
H47B C47 H47C 109.5
C46 C48 H48A 109.5
C46 C48 H48B 109.5
C46 C48 H48C 109.5
H48A C48 H48B 109.5
H48A C48 H48C 109.5
H48B C48 H48C 109.5

loop_
_geom_bond_atom_site_label_1
_geom_bond_atom_site_label_2
_geom_bond_distance
Cu1 P2 2.2593(11)
Cu1 P1 2.2676(12)
Cu1 N2 2.032(4)
Cu1 N1 2.016(4)
P2 C26 1.830(4)
P2 C28 1.822(4)
P2 C34 1.832(4)
P1 C7 1.837(4)
P1 C13 1.827(5)
P1 C1 1.820(4)
P3 F1 1.592(3)
P3 F2 1.583(4)
P3 F6 1.585(4)
P3 F5 1.590(4)
P3 F3 1.588(4)
P3 F4 1.577(4)
O1 C27 1.391(5)
O1 C18 1.388(5)
N2 C42 1.136(6)
N1 C40 1.128(7)
C26 C25 1.399(6)
C26 C27 1.392(6)
C25 H25 0.9300
C25 C24 1.399(6)
C42 C43 1.457(6)
C27 C22 1.383(6)
C24 H24 0.9300
C24 C23 1.388(7)
C39 H39 0.9300
C39 C34 1.400(6)
C39 C38 1.381(7)
C29 H29 0.9300
C29 C30 1.391(6)
C29 C28 1.398(6)
C30 H30 0.9300
C30 C31 1.386(7)
C7 C12 1.392(6)
C7 C8 1.387(7)
C22 C23 1.398(6)
C22 C19 1.521(6)
C28 C33 1.391(6)
C18 C17 1.396(6)
C18 C13 1.397(6)
C34 C35 1.390(6)
C14 H14 0.9300
C14 C13 1.393(6)
C14 C15 1.393(7)
C38 H38 0.9300
C38 C37 1.385(7)
C17 C19 1.528(6)
C17 C16 1.390(7)
C23 H23 0.9300
C36 H36 0.9300
C36 C35 1.387(6)
C36 C37 1.393(7)
C35 H35 0.9300
C19 C20 1.548(6)
C19 C21 1.534(6)
C33 H33 0.9300
C33 C32 1.381(6)
C9 H9 0.9300
C9 C8 1.383(6)
C9 C10 1.389(7)
C12 H12 0.9300
C12 C11 1.396(6)
C37 H37 0.9300
C8 H8 0.9300
C1 C6 1.399(6)
C1 C2 1.391(7)
C15 H15 0.9300
C15 C16 1.384(8)
C16 H16 0.9300
C6 H6 0.9300
C6 C5 1.381(7)
C31 H31 0.9300
C31 C32 1.391(7)
C11 H11 0.9300
C11 C10 1.376(8)
C40 C41 1.468(8)
C43 H43A 0.9600
C43 H43B 0.9600
C43 H43C 0.9600
C20 H20A 0.9600
C20 H20B 0.9600
C20 H20C 0.9600
C10 H10 0.9300
C32 H32 0.9300
C21 H21A 0.9600
C21 H21B 0.9600
C21 H21C 0.9600
C5 H5 0.9300
C5 C4 1.382(8)
C2 H2 0.9300
C2 C3 1.382(8)
C3 H3 0.9300
C3 C4 1.368(9)
C4 H4 0.9300
O2 C46 1.314(13)
O2 C44 1.330(16)
C41 H41A 0.9600
C41 H41B 0.9600
C41 H41C 0.9600
C46 H46A 0.9700
C46 H46B 0.9700
C46 H46C 0.9700
C46 H46D 0.9700
C46 C47 1.43(2)
C46 C48 1.41(2)
C45 H45A 0.9600
C45 H45B 0.9600
C45 H45C 0.9600
C45 C44 1.51(2)
C44 H44A 0.9700
C44 H44B 0.9700
C47 H47A 0.9600
C47 H47B 0.9600
C47 H47C 0.9600
C48 H48A 0.9600
C48 H48B 0.9600
C48 H48C 0.9600
